data_4068907
loop_
_publ_author_name
'Gaviglio, Carina'
'Ben-David, Yehoshoa'
'Shimon, Linda J. W.'
'Doctorovich, Fabio'
'Milstein, David'

_publ_section_title
;
 Synthesis, Structure, and Reactivity of Nitrosyl Pincer-Type Rhodium
 Complexes
;
_journal_issue 6
_journal_name_full Organometallics
_journal_page_first 1917
_journal_paper_doi 10.1021/om8011536
_journal_volume 28
_journal_year 2009
_chemical_formula_moiety 'C26 H47 Cl N O P2 Rh'
_chemical_formula_sum 'C26 H47 Cl N O P2 Rh'
_chemical_formula_weight 589.95
_chemical_name_systematic
; 
 ? 
;
_space_group_IT_number 14
_symmetry_cell_setting monoclinic
_symmetry_space_group_name_Hall '-P 2yn'
_symmetry_space_group_name_H-M 'P 1 21/n 1'
_atom_sites_solution_hydrogens geom
_atom_sites_solution_primary direct
_atom_sites_solution_secondary difmap
_audit_creation_method SHELXL-97
_cell_angle_alpha 90.00
_cell_angle_beta 94.4112(18)
_cell_angle_gamma 90.00
_cell_formula_units_Z 4
_cell_length_a 8.6274(2)
_cell_length_b 23.1733(7)
_cell_length_c 14.4164(4)
_cell_measurement_reflns_used 30397
_cell_measurement_temperature 120(2)
_cell_measurement_theta_max 27.48
_cell_measurement_theta_min 2.55
_cell_volume 2873.67(14)
_computing_cell_refinement HKL
_computing_data_collection 'Collect package (Bruker Nonius)'
_computing_data_reduction HKL
_computing_structure_refinement 'SHELXL-97 (Sheldrick, 1997)'
_computing_structure_solution 'SHELXS-97 (Sheldrick, 1990)'
_diffrn_ambient_temperature 120(2)
_diffrn_measured_fraction_theta_full 0.998
_diffrn_measured_fraction_theta_max 0.998
_diffrn_measurement_device_type 'Nonius KappaCCD'
_diffrn_measurement_method 'omega scans'
_diffrn_radiation_monochromator graphite
_diffrn_radiation_source 'fine-focus sealed tube'
_diffrn_radiation_type MoK\a
_diffrn_radiation_wavelength 0.71073
_diffrn_reflns_av_R_equivalents 0.0440
_diffrn_reflns_av_sigmaI/netI 0.0641
_diffrn_reflns_limit_h_max 10
_diffrn_reflns_limit_h_min -10
_diffrn_reflns_limit_k_max 27
_diffrn_reflns_limit_k_min -27
_diffrn_reflns_limit_l_max 16
_diffrn_reflns_limit_l_min -16
_diffrn_reflns_number 9547
_diffrn_reflns_theta_full 24.71
_diffrn_reflns_theta_max 24.71
_diffrn_reflns_theta_min 2.66
_exptl_absorpt_coefficient_mu 0.817
_exptl_absorpt_correction_type none
_exptl_crystal_colour orange
_exptl_crystal_density_diffrn 1.364
_exptl_crystal_density_method 'not measured'
_exptl_crystal_description needle
_exptl_crystal_F_000 1240
_exptl_crystal_size_max 0.2
_exptl_crystal_size_mid 0.05
_exptl_crystal_size_min 0.05
_refine_diff_density_max 0.939
_refine_diff_density_min -0.738
_refine_diff_density_rms 0.094
_refine_ls_extinction_method none
_refine_ls_goodness_of_fit_ref 0.999
_refine_ls_hydrogen_treatment constr
_refine_ls_matrix_type full
_refine_ls_number_parameters 303
_refine_ls_number_reflns 4877
_refine_ls_number_restraints 0
_refine_ls_restrained_S_all 0.999
_refine_ls_R_factor_all 0.0655
_refine_ls_R_factor_gt 0.0392
_refine_ls_shift/su_max 0.010
_refine_ls_shift/su_mean 0.001
_refine_ls_structure_factor_coef Fsqd
_refine_ls_weighting_details 'calc w=1/[\s^2^(Fo^2^)+(0.0478P)^2^+0.0000P] where P=(Fo^2^+2Fc^2^)/3'
_refine_ls_weighting_scheme calc
_refine_ls_wR_factor_gt 0.0858
_refine_ls_wR_factor_ref 0.0956
_reflns_number_gt 3560
_reflns_number_total 4877
_reflns_threshold_expression >2sigma(I)
_cod_data_source_file om8011536_si_003.cif
_cod_data_source_block m445
_cod_depositor_comments
;
The following automatic conversions were performed:

'_symmetry_cell_setting' value 'Monoclinic' changed to 'monoclinic'
according to /home/saulius/struct/CIF-dictionaries/cif_core.dic
dictionary named 'cif_core.dic' version 2.4.2 from 2011-04-26.

Automatic conversion script
Id: cif_fix_values 1715 2011-07-08 13:25:40Z adriana 
;
_cod_original_sg_symbol_H-M P2(1)/n
_cod_database_code 4068907

loop_
_symmetry_equiv_pos_as_xyz
'x, y, z'
'-x+1/2, y+1/2, -z+1/2'
'-x, -y, -z'
'x-1/2, -y-1/2, z-1/2'

loop_
_atom_site_label
_atom_site_type_symbol
_atom_site_fract_x
_atom_site_fract_y
_atom_site_fract_z
_atom_site_U_iso_or_equiv
_atom_site_adp_type
_atom_site_occupancy
_atom_site_symmetry_multiplicity
_atom_site_calc_flag
_atom_site_refinement_flags
Rh1 Rh -0.10982(3) 0.340099(13) 0.27201(2) 0.01998(11) Uani 1 1 d .
Cl2 Cl -0.27400(12) 0.28693(4) 0.37550(7) 0.0302(3) Uani 1 1 d .
P2 P -0.22434(11) 0.42871(4) 0.29473(7) 0.0216(2) Uani 1 1 d .
P3 P -0.02710(11) 0.26011(4) 0.18451(7) 0.0219(2) Uani 1 1 d .
O1 O 0.1524(3) 0.39000(13) 0.3622(2) 0.0300(7) Uani 1 1 d .
N1 N 0.0674(4) 0.34981(14) 0.3560(2) 0.0255(8) Uani 1 1 d .
C11 C -0.0029(4) 0.38644(16) 0.1731(3) 0.0216(9) Uani 1 1 d .
C12 C 0.0682(4) 0.35939(16) 0.0997(3) 0.0207(9) Uani 1 1 d .
C13 C 0.1563(4) 0.39117(17) 0.0400(3) 0.0233(9) Uani 1 1 d .
C14 C 0.1713(4) 0.45076(17) 0.0544(3) 0.0251(9) Uani 1 1 d .
H14 H 0.2315 0.4720 0.0159 0.030 Uiso 1 1 calc R
C15 C 0.1000(4) 0.47905(16) 0.1237(3) 0.0213(9) Uani 1 1 d .
C16 C 0.0101(4) 0.44669(17) 0.1827(3) 0.0196(9) Uani 1 1 d .
C17 C 0.1204(4) 0.54351(16) 0.1361(3) 0.0259(10) Uani 1 1 d .
H17A H 0.1923 0.5575 0.0937 0.039 Uiso 1 1 calc R
H17B H 0.1599 0.5516 0.1988 0.039 Uiso 1 1 calc R
H17C H 0.0219 0.5623 0.1236 0.039 Uiso 1 1 calc R
C18 C 0.2356(5) 0.36277(19) -0.0376(3) 0.0363(11) Uani 1 1 d .
H18A H 0.3111 0.3356 -0.0119 0.055 Uiso 1 1 calc R
H18B H 0.2866 0.3916 -0.0721 0.055 Uiso 1 1 calc R
H18C H 0.1597 0.3431 -0.0782 0.055 Uiso 1 1 calc R
C21 C -0.0725(4) 0.47715(16) 0.2573(3) 0.0240(9) Uani 1 1 d .
H21A H -0.1187 0.5128 0.2330 0.029 Uiso 1 1 calc R
H21B H 0.0006 0.4865 0.3096 0.029 Uiso 1 1 calc R
C22 C -0.4005(4) 0.44033(18) 0.2113(3) 0.0283(10) Uani 1 1 d .
C23 C -0.2619(5) 0.45442(17) 0.4147(3) 0.0282(10) Uani 1 1 d .
C24 C -0.1302(5) 0.43083(19) 0.4814(3) 0.0339(11) Uani 1 1 d .
H24A H -0.0319 0.4427 0.4608 0.051 Uiso 1 1 calc R
H24B H -0.1352 0.3895 0.4824 0.051 Uiso 1 1 calc R
H24C H -0.1408 0.4456 0.5429 0.051 Uiso 1 1 calc R
C25 C -0.2601(5) 0.52059(17) 0.4214(3) 0.0345(11) Uani 1 1 d .
H25A H -0.2703 0.5320 0.4847 0.052 Uiso 1 1 calc R
H25B H -0.3450 0.5361 0.3823 0.052 Uiso 1 1 calc R
H25C H -0.1637 0.5350 0.4015 0.052 Uiso 1 1 calc R
C26 C -0.4151(5) 0.43113(18) 0.4457(3) 0.0386(12) Uani 1 1 d .
H26A H -0.4239 0.4408 0.5099 0.058 Uiso 1 1 calc R
H26B H -0.4176 0.3899 0.4386 0.058 Uiso 1 1 calc R
H26C H -0.5002 0.4480 0.4083 0.058 Uiso 1 1 calc R
C27 C -0.5225(4) 0.39329(18) 0.2283(3) 0.0332(11) Uani 1 1 d .
H27A H -0.5631 0.3996 0.2876 0.050 Uiso 1 1 calc R
H27B H -0.4744 0.3560 0.2276 0.050 Uiso 1 1 calc R
H27C H -0.6057 0.3952 0.1802 0.050 Uiso 1 1 calc R
C28 C -0.3515(5) 0.43241(19) 0.1123(3) 0.0333(11) Uani 1 1 d .
H28A H -0.4404 0.4372 0.0687 0.050 Uiso 1 1 calc R
H28B H -0.3092 0.3944 0.1059 0.050 Uiso 1 1 calc R
H28C H -0.2742 0.4607 0.1002 0.050 Uiso 1 1 calc R
C29 C -0.4734(5) 0.50042(19) 0.2185(4) 0.0441(12) Uani 1 1 d .
H29A H -0.3937 0.5293 0.2180 0.066 Uiso 1 1 calc R
H29B H -0.5240 0.5032 0.2754 0.066 Uiso 1 1 calc R
H29C H -0.5483 0.5064 0.1666 0.066 Uiso 1 1 calc R
C31 C 0.0408(5) 0.29551(16) 0.0811(3) 0.0242(9) Uani 1 1 d .
H31A H 0.1367 0.2776 0.0649 0.029 Uiso 1 1 calc R
H31B H -0.0362 0.2907 0.0290 0.029 Uiso 1 1 calc R
C32 C -0.1909(5) 0.21260(17) 0.1363(3) 0.0276(10) Uani 1 1 d .
C33 C 0.1439(4) 0.21805(17) 0.2364(3) 0.0279(10) Uani 1 1 d .
C34 C 0.2833(4) 0.25908(19) 0.2429(3) 0.0387(12) Uani 1 1 d .
H34A H 0.3717 0.2399 0.2734 0.058 Uiso 1 1 calc R
H34B H 0.2589 0.2927 0.2780 0.058 Uiso 1 1 calc R
H34C H 0.3067 0.2704 0.1815 0.058 Uiso 1 1 calc R
C35 C 0.1135(5) 0.19788(19) 0.3348(3) 0.0361(11) Uani 1 1 d .
H35A H 0.2048 0.1792 0.3629 0.054 Uiso 1 1 calc R
H35B H 0.0281 0.1712 0.3314 0.054 Uiso 1 1 calc R
H35C H 0.0885 0.2306 0.3717 0.054 Uiso 1 1 calc R
C36 C 0.1851(5) 0.16571(17) 0.1768(3) 0.0353(11) Uani 1 1 d .
H36A H 0.1973 0.1781 0.1142 0.053 Uiso 1 1 calc R
H36B H 0.1032 0.1377 0.1765 0.053 Uiso 1 1 calc R
H36C H 0.2805 0.1488 0.2025 0.053 Uiso 1 1 calc R
C37 C -0.1556(5) 0.17917(18) 0.0482(3) 0.0327(10) Uani 1 1 d .
H37A H -0.0744 0.1516 0.0634 0.049 Uiso 1 1 calc R
H37B H -0.1227 0.2057 0.0024 0.049 Uiso 1 1 calc R
H37C H -0.2475 0.1594 0.0237 0.049 Uiso 1 1 calc R
C38 C -0.2384(5) 0.16997(18) 0.2107(3) 0.0356(11) Uani 1 1 d .
H38A H -0.3333 0.1510 0.1890 0.053 Uiso 1 1 calc R
H38B H -0.2538 0.1905 0.2671 0.053 Uiso 1 1 calc R
H38C H -0.1579 0.1417 0.2225 0.053 Uiso 1 1 calc R
C39 C -0.3286(5) 0.2535(2) 0.1108(3) 0.0383(11) Uani 1 1 d .
H39A H -0.2979 0.2822 0.0679 0.057 Uiso 1 1 calc R
H39B H -0.3595 0.2719 0.1661 0.057 Uiso 1 1 calc R
H39C H -0.4144 0.2317 0.0825 0.057 Uiso 1 1 calc R

loop_
_atom_site_aniso_label
_atom_site_aniso_U_11
_atom_site_aniso_U_22
_atom_site_aniso_U_33
_atom_site_aniso_U_23
_atom_site_aniso_U_13
_atom_site_aniso_U_12
Rh1 0.02308(17) 0.01578(17) 0.02173(19) 0.00011(14) 0.00598(12) 0.00036(13)
Cl2 0.0395(6) 0.0203(5) 0.0329(6) 0.0024(5) 0.0169(5) -0.0029(4)
P2 0.0223(5) 0.0159(5) 0.0274(6) -0.0013(5) 0.0068(4) -0.0001(4)
P3 0.0268(5) 0.0168(5) 0.0227(6) -0.0011(4) 0.0056(4) 0.0000(4)
O1 0.0264(15) 0.0334(18) 0.0301(18) -0.0025(14) 0.0015(13) -0.0002(14)
N1 0.0235(17) 0.026(2) 0.027(2) 0.0019(16) 0.0036(15) 0.0058(15)
C11 0.026(2) 0.018(2) 0.021(2) 0.0023(17) 0.0025(17) 0.0001(16)
C12 0.025(2) 0.017(2) 0.020(2) -0.0013(17) 0.0035(17) 0.0000(16)
C13 0.027(2) 0.021(2) 0.023(2) 0.0037(18) 0.0043(17) 0.0020(17)
C14 0.023(2) 0.027(2) 0.026(2) 0.0044(19) 0.0081(17) -0.0021(17)
C15 0.0212(19) 0.016(2) 0.026(2) 0.0040(17) -0.0021(17) 0.0010(16)
C16 0.0142(18) 0.025(2) 0.019(2) -0.0015(17) 0.0019(16) 0.0051(16)
C17 0.028(2) 0.017(2) 0.034(3) 0.0019(18) 0.0089(19) -0.0035(17)
C18 0.053(3) 0.030(2) 0.028(3) 0.008(2) 0.020(2) 0.000(2)
C21 0.027(2) 0.017(2) 0.029(2) 0.0003(18) 0.0047(18) 0.0010(16)
C22 0.020(2) 0.026(2) 0.040(3) 0.006(2) 0.0038(19) 0.0012(17)
C23 0.032(2) 0.023(2) 0.031(3) -0.0057(19) 0.0131(19) -0.0019(18)
C24 0.043(3) 0.032(3) 0.027(3) -0.008(2) 0.007(2) 0.000(2)
C25 0.038(2) 0.025(2) 0.043(3) -0.005(2) 0.020(2) -0.0040(19)
C26 0.043(3) 0.026(3) 0.050(3) -0.003(2) 0.027(2) -0.002(2)
C27 0.025(2) 0.025(2) 0.050(3) 0.003(2) 0.007(2) -0.0049(18)
C28 0.034(2) 0.031(3) 0.034(3) 0.007(2) -0.007(2) 0.001(2)
C29 0.038(3) 0.027(3) 0.066(4) 0.004(2) -0.005(2) 0.003(2)
C31 0.034(2) 0.021(2) 0.019(2) 0.0004(18) 0.0088(18) -0.0012(18)
C32 0.035(2) 0.022(2) 0.026(2) -0.0043(19) 0.0048(19) -0.0036(18)
C33 0.031(2) 0.019(2) 0.033(3) -0.0032(19) 0.0013(19) 0.0002(17)
C34 0.029(2) 0.030(3) 0.056(3) -0.009(2) -0.002(2) 0.0003(19)
C35 0.040(3) 0.032(3) 0.035(3) 0.003(2) -0.002(2) 0.006(2)
C36 0.040(2) 0.022(2) 0.044(3) -0.004(2) 0.004(2) 0.0065(19)
C37 0.043(3) 0.023(2) 0.032(3) -0.004(2) 0.002(2) -0.0068(19)
C38 0.044(3) 0.028(3) 0.035(3) -0.006(2) 0.010(2) -0.010(2)
C39 0.033(2) 0.038(3) 0.042(3) -0.008(2) -0.001(2) 0.001(2)

loop_
_atom_type_symbol
_atom_type_description
_atom_type_scat_dispersion_real
_atom_type_scat_dispersion_imag
_atom_type_scat_source
C C 0.0033 0.0016 'International Tables Vol C Tables 4.2.6.8 and 6.1.1.4'
H H 0.0000 0.0000 'International Tables Vol C Tables 4.2.6.8 and 6.1.1.4'
N N 0.0061 0.0033 'International Tables Vol C Tables 4.2.6.8 and 6.1.1.4'
O O 0.0106 0.0060 'International Tables Vol C Tables 4.2.6.8 and 6.1.1.4'
P P 0.1023 0.0942 'International Tables Vol C Tables 4.2.6.8 and 6.1.1.4'
Cl Cl 0.1484 0.1585 'International Tables Vol C Tables 4.2.6.8 and 6.1.1.4'
Rh Rh -1.1178 0.9187 'International Tables Vol C Tables 4.2.6.8 and 6.1.1.4'

loop_
_geom_angle_atom_site_label_1
_geom_angle_atom_site_label_2
_geom_angle_atom_site_label_3
_geom_angle
N1 Rh1 C11 89.90(14)
N1 Rh1 P2 97.87(10)
C11 Rh1 P2 81.61(11)
N1 Rh1 P3 99.87(10)
C11 Rh1 P3 82.57(11)
P2 Rh1 P3 156.12(4)
N1 Rh1 Cl2 98.39(10)
C11 Rh1 Cl2 171.42(11)
P2 Rh1 Cl2 94.96(3)
P3 Rh1 Cl2 98.11(3)
C21 P2 C23 104.70(18)
C21 P2 C22 106.47(18)
C23 P2 C22 110.74(18)
C21 P2 Rh1 100.30(12)
C23 P2 Rh1 121.14(14)
C22 P2 Rh1 111.66(14)
C31 P3 C33 105.40(18)
C31 P3 C32 103.81(19)
C33 P3 C32 112.87(19)
C31 P3 Rh1 102.10(13)
C33 P3 Rh1 116.87(14)
C32 P3 Rh1 113.82(13)
O1 N1 Rh1 127.4(3)
C16 C11 C12 118.6(3)
C16 C11 Rh1 119.1(3)
C12 C11 Rh1 122.1(3)
C13 C12 C11 121.0(4)
C13 C12 C31 119.3(3)
C11 C12 C31 119.6(3)
C12 C13 C14 118.4(4)
C12 C13 C18 121.7(4)
C14 C13 C18 119.9(3)
C15 C14 C13 122.3(4)
C15 C14 H14 118.8
C13 C14 H14 118.8
C14 C15 C16 118.7(4)
C14 C15 C17 120.1(3)
C16 C15 C17 121.2(3)
C11 C16 C15 120.8(3)
C11 C16 C21 119.7(3)
C15 C16 C21 119.5(3)
C15 C17 H17A 109.5
C15 C17 H17B 109.5
H17A C17 H17B 109.5
C15 C17 H17C 109.5
H17A C17 H17C 109.5
H17B C17 H17C 109.5
C13 C18 H18A 109.5
C13 C18 H18B 109.5
H18A C18 H18B 109.5
C13 C18 H18C 109.5
H18A C18 H18C 109.5
H18B C18 H18C 109.5
C16 C21 P2 108.1(3)
C16 C21 H21A 110.1
P2 C21 H21A 110.1
C16 C21 H21B 110.1
P2 C21 H21B 110.1
H21A C21 H21B 108.4
C28 C22 C29 108.4(4)
C28 C22 C27 107.6(4)
C29 C22 C27 109.9(3)
C28 C22 P2 108.1(3)
C29 C22 P2 113.7(3)
C27 C22 P2 108.9(3)
C26 C23 C24 107.9(4)
C26 C23 C25 109.8(3)
C24 C23 C25 108.2(4)
C26 C23 P2 111.8(3)
C24 C23 P2 107.0(3)
C25 C23 P2 111.9(3)
C23 C24 H24A 109.5
C23 C24 H24B 109.5
H24A C24 H24B 109.5
C23 C24 H24C 109.5
H24A C24 H24C 109.5
H24B C24 H24C 109.5
C23 C25 H25A 109.5
C23 C25 H25B 109.5
H25A C25 H25B 109.5
C23 C25 H25C 109.5
H25A C25 H25C 109.5
H25B C25 H25C 109.5
C23 C26 H26A 109.5
C23 C26 H26B 109.5
H26A C26 H26B 109.5
C23 C26 H26C 109.5
H26A C26 H26C 109.5
H26B C26 H26C 109.5
C22 C27 H27A 109.5
C22 C27 H27B 109.5
H27A C27 H27B 109.5
C22 C27 H27C 109.5
H27A C27 H27C 109.5
H27B C27 H27C 109.5
C22 C28 H28A 109.5
C22 C28 H28B 109.5
H28A C28 H28B 109.5
C22 C28 H28C 109.5
H28A C28 H28C 109.5
H28B C28 H28C 109.5
C22 C29 H29A 109.5
C22 C29 H29B 109.5
H29A C29 H29B 109.5
C22 C29 H29C 109.5
H29A C29 H29C 109.5
H29B C29 H29C 109.5
C12 C31 P3 110.3(3)
C12 C31 H31A 109.6
P3 C31 H31A 109.6
C12 C31 H31B 109.6
P3 C31 H31B 109.6
H31A C31 H31B 108.1
C38 C32 C37 109.5(3)
C38 C32 C39 108.6(3)
C37 C32 C39 108.1(4)
C38 C32 P3 110.6(3)
C37 C32 P3 114.1(3)
C39 C32 P3 105.8(3)
C34 C33 C35 108.7(4)
C34 C33 C36 108.0(3)
C35 C33 C36 109.8(3)
C34 C33 P3 107.0(3)
C35 C33 P3 110.0(3)
C36 C33 P3 113.2(3)
C33 C34 H34A 109.5
C33 C34 H34B 109.5
H34A C34 H34B 109.5
C33 C34 H34C 109.5
H34A C34 H34C 109.5
H34B C34 H34C 109.5
C33 C35 H35A 109.5
C33 C35 H35B 109.5
H35A C35 H35B 109.5
C33 C35 H35C 109.5
H35A C35 H35C 109.5
H35B C35 H35C 109.5
C33 C36 H36A 109.5
C33 C36 H36B 109.5
H36A C36 H36B 109.5
C33 C36 H36C 109.5
H36A C36 H36C 109.5
H36B C36 H36C 109.5
C32 C37 H37A 109.5
C32 C37 H37B 109.5
H37A C37 H37B 109.5
C32 C37 H37C 109.5
H37A C37 H37C 109.5
H37B C37 H37C 109.5
C32 C38 H38A 109.5
C32 C38 H38B 109.5
H38A C38 H38B 109.5
C32 C38 H38C 109.5
H38A C38 H38C 109.5
H38B C38 H38C 109.5
C32 C39 H39A 109.5
C32 C39 H39B 109.5
H39A C39 H39B 109.5
C32 C39 H39C 109.5
H39A C39 H39C 109.5
H39B C39 H39C 109.5

loop_
_geom_bond_atom_site_label_1
_geom_bond_atom_site_label_2
_geom_bond_distance
Rh1 N1 1.890(3)
Rh1 C11 2.059(4)
Rh1 P2 2.3129(10)
Rh1 P3 2.3821(10)
Rh1 Cl2 2.4647(10)
P2 C21 1.838(4)
P2 C23 1.881(4)
P2 C22 1.883(4)
P3 C31 1.837(4)
P3 C33 1.875(4)
P3 C32 1.882(4)
O1 N1 1.184(4)
C11 C16 1.407(5)
C11 C12 1.410(5)
C12 C13 1.399(5)
C12 C31 1.520(5)
C13 C14 1.401(5)
C13 C18 1.508(5)
C14 C15 1.378(5)
C14 H14 0.9300
C15 C16 1.410(5)
C15 C17 1.513(5)
C16 C21 1.510(5)
C17 H17A 0.9600
C17 H17B 0.9600
C17 H17C 0.9600
C18 H18A 0.9600
C18 H18B 0.9600
C18 H18C 0.9600
C21 H21A 0.9700
C21 H21B 0.9700
C22 C28 1.531(6)
C22 C29 1.535(6)
C22 C27 1.548(5)
C23 C26 1.526(5)
C23 C24 1.532(6)
C23 C25 1.536(6)
C24 H24A 0.9600
C24 H24B 0.9600
C24 H24C 0.9600
C25 H25A 0.9600
C25 H25B 0.9600
C25 H25C 0.9600
C26 H26A 0.9600
C26 H26B 0.9600
C26 H26C 0.9600
C27 H27A 0.9600
C27 H27B 0.9600
C27 H27C 0.9600
C28 H28A 0.9600
C28 H28B 0.9600
C28 H28C 0.9600
C29 H29A 0.9600
C29 H29B 0.9600
C29 H29C 0.9600
C31 H31A 0.9700
C31 H31B 0.9700
C32 C38 1.537(6)
C32 C37 1.538(6)
C32 C39 1.542(6)
C33 C34 1.530(5)
C33 C35 1.536(6)
C33 C36 1.543(5)
C34 H34A 0.9600
C34 H34B 0.9600
C34 H34C 0.9600
C35 H35A 0.9600
C35 H35B 0.9600
C35 H35C 0.9600
C36 H36A 0.9600
C36 H36B 0.9600
C36 H36C 0.9600
C37 H37A 0.9600
C37 H37B 0.9600
C37 H37C 0.9600
C38 H38A 0.9600
C38 H38B 0.9600
C38 H38C 0.9600
C39 H39A 0.9600
C39 H39B 0.9600
C39 H39C 0.9600
